data_2218964
loop_
_publ_author_name
'Gu, Sheng-Jiu'
'Zhu, Kai-Mei'

_publ_section_title
;
 Benzaldehyde thiosemicarbazone monohydrate
;
_journal_coeditor_code CV2428
_journal_issue 8
_journal_name_full 'Acta Crystallographica Section E'
_journal_page_first o1597
_journal_paper_doi 10.1107/S1600536808022769
_journal_volume 64
_journal_year 2008
_chemical_formula_iupac 'C8 H9 N3 S, H2 O'
_chemical_formula_moiety 'C8 H9 N3 S, H2 O'
_chemical_formula_sum 'C8 H11 N3 O S'
_chemical_formula_weight 197.26
_chemical_name_systematic
;
Benzaldehyde thiosemicarbazone monohydrate
;
_space_group_IT_number 19
_symmetry_cell_setting orthorhombic
_symmetry_space_group_name_Hall 'P 2ac 2ab'
_symmetry_space_group_name_H-M 'P 21 21 21'
_atom_sites_solution_hydrogens geom
_atom_sites_solution_primary direct
_atom_sites_solution_secondary difmap
_audit_creation_method SHELXL-97
_cell_angle_alpha 90.00
_cell_angle_beta 90.00
_cell_angle_gamma 90.00
_cell_formula_units_Z 4
_cell_length_a 6.1685(10)
_cell_length_b 7.6733(12)
_cell_length_c 21.131(2)
_cell_measurement_reflns_used 1572
_cell_measurement_temperature 298(2)
_cell_measurement_theta_max 22.450
_cell_measurement_theta_min 2.824
_cell_volume 1000.2(2)
_computing_cell_refinement 'SAINT (Siemens, 1996)'
_computing_data_collection 'SMART (Siemens, 1996)'
_computing_data_reduction 'SAINT (Siemens, 1996)'
_computing_molecular_graphics 'SHELXTL (Sheldrick, 2008)'
_computing_publication_material 'SHELXTL (Sheldrick, 2008)'
_computing_structure_refinement 'SHELXL97 (Sheldrick, 2008)'
_computing_structure_solution 'SHELXS97 (Sheldrick, 2008)'
_diffrn_ambient_temperature 298(2)
_diffrn_measured_fraction_theta_full 0.999
_diffrn_measured_fraction_theta_max 0.999
_diffrn_measurement_device_type 'Bruker SMART CCD area-detector'
_diffrn_measurement_method '\f and \w'
_diffrn_radiation_monochromator graphite
_diffrn_radiation_source 'fine-focus sealed tube'
_diffrn_radiation_type MoK\a
_diffrn_radiation_wavelength 0.71073
_diffrn_reflns_av_R_equivalents 0.0645
_diffrn_reflns_av_sigmaI/netI 0.0573
_diffrn_reflns_limit_h_max 7
_diffrn_reflns_limit_h_min -7
_diffrn_reflns_limit_k_max 6
_diffrn_reflns_limit_k_min -9
_diffrn_reflns_limit_l_max 24
_diffrn_reflns_limit_l_min -25
_diffrn_reflns_number 4749
_diffrn_reflns_theta_full 25.00
_diffrn_reflns_theta_max 25.00
_diffrn_reflns_theta_min 1.93
_exptl_absorpt_coefficient_mu 0.289
_exptl_absorpt_correction_T_max 0.9235
_exptl_absorpt_correction_T_min 0.8714
_exptl_absorpt_correction_type multi-scan
_exptl_absorpt_process_details '(SADABS; Sheldrick, 1996)'
_exptl_crystal_colour orange
_exptl_crystal_density_diffrn 1.310
_exptl_crystal_density_method 'not measured'
_exptl_crystal_description block
_exptl_crystal_F_000 416
_exptl_crystal_size_max 0.49
_exptl_crystal_size_mid 0.30
_exptl_crystal_size_min 0.28
_refine_diff_density_max 0.245
_refine_diff_density_min -0.173
_refine_ls_abs_structure_details 'Flack (1983), 689 Friedel pairs'
_refine_ls_abs_structure_Flack -0.05(13)
_refine_ls_extinction_method none
_refine_ls_goodness_of_fit_ref 1.075
_refine_ls_hydrogen_treatment constr
_refine_ls_matrix_type full
_refine_ls_number_parameters 118
_refine_ls_number_reflns 1764
_refine_ls_number_restraints 0
_refine_ls_restrained_S_all 1.075
_refine_ls_R_factor_all 0.0610
_refine_ls_R_factor_gt 0.0453
_refine_ls_shift/su_max 0.000
_refine_ls_shift/su_mean 0.000
_refine_ls_structure_factor_coef Fsqd
_refine_ls_weighting_details 'calc w=1/[\s^2^(Fo^2^)+(0.0438P)^2^+0.0825P] where P=(Fo^2^+2Fc^2^)/3'
_refine_ls_weighting_scheme calc
_refine_ls_wR_factor_gt 0.0970
_refine_ls_wR_factor_ref 0.1051
_reflns_number_gt 1438
_reflns_number_total 1764
_reflns_threshold_expression I>2\s(I)
_cod_data_source_file cv2428.cif
_cod_data_source_block I
_cod_database_code 2218964
_cod_database_fobs_code 2218964

loop_
_symmetry_equiv_pos_as_xyz
'x, y, z'
'-x+1/2, -y, z+1/2'
'-x, y+1/2, -z+1/2'
'x+1/2, -y+1/2, -z'

loop_
_atom_site_type_symbol
_atom_site_label
_atom_site_fract_x
_atom_site_fract_y
_atom_site_fract_z
_atom_site_U_iso_or_equiv
_atom_site_adp_type
_atom_site_calc_flag
_atom_site_refinement_flags
_atom_site_occupancy
N N1 0.5077(4) 0.4006(3) 0.35842(11) 0.0430(6) Uani d . 1
N N2 0.4610(4) 0.4442(3) 0.42017(10) 0.0402(6) Uani d . 1
H H2 0.5473 0.5107 0.4412 0.048 Uiso calc R 1
N N3 0.1572(5) 0.2820(4) 0.41293(12) 0.0616(9) Uani d . 1
H H3A 0.1923 0.2576 0.3746 0.074 Uiso calc R 1
H H3B 0.0400 0.2401 0.4289 0.074 Uiso calc R 1
O O1 0.2807(3) 0.8582(3) 0.51847(12) 0.0681(7) Uani d . 1
H H1A 0.2874 0.7483 0.5138 0.082 Uiso d R 1
H H1B 0.4026 0.9030 0.5091 0.082 Uiso d R 1
S S1 0.22368(12) 0.43397(10) 0.52322(3) 0.0473(3) Uani d . 1
C C1 0.2821(5) 0.3831(3) 0.44708(14) 0.0398(7) Uani d . 1
C C2 0.6891(5) 0.4535(4) 0.33743(13) 0.0436(7) Uani d . 1
H H2A 0.7840 0.5112 0.3645 0.052 Uiso calc R 1
C C3 0.7511(4) 0.4251(4) 0.27170(12) 0.0412(7) Uani d . 1
C C4 0.6111(6) 0.3517(4) 0.22810(15) 0.0534(9) Uani d . 1
H H4 0.4745 0.3146 0.2409 0.064 Uiso calc R 1
C C5 0.6728(7) 0.3333(5) 0.16566(16) 0.0640(11) Uani d . 1
H H5 0.5766 0.2870 0.1362 0.077 Uiso calc R 1
C C6 0.8751(7) 0.3834(5) 0.14733(17) 0.0636(11) Uani d . 1
H H6 0.9180 0.3671 0.1056 0.076 Uiso calc R 1
C C7 1.0158(6) 0.4572(5) 0.18932(16) 0.0630(10) Uani d . 1
H H7 1.1523 0.4940 0.1762 0.076 Uiso calc R 1
C C8 0.9527(5) 0.4761(4) 0.25132(15) 0.0536(9) Uani d . 1
H H8 1.0490 0.5248 0.2802 0.064 Uiso calc R 1

loop_
_atom_site_aniso_label
_atom_site_aniso_U_11
_atom_site_aniso_U_22
_atom_site_aniso_U_33
_atom_site_aniso_U_12
_atom_site_aniso_U_13
_atom_site_aniso_U_23
N1 0.0480(15) 0.0477(15) 0.0332(13) 0.0000(13) 0.0012(12) -0.0020(11)
N2 0.0443(14) 0.0422(14) 0.0342(12) -0.0074(14) -0.0004(11) -0.0034(12)
N3 0.061(2) 0.079(2) 0.0456(17) -0.0290(17) 0.0118(14) -0.0121(15)
O1 0.0524(15) 0.0609(13) 0.0910(19) 0.0017(12) 0.0204(15) -0.0130(13)
S1 0.0467(5) 0.0576(5) 0.0376(4) 0.0009(4) 0.0015(4) -0.0018(4)
C1 0.0402(17) 0.0381(16) 0.0411(16) 0.0008(15) -0.0035(15) 0.0036(12)
C2 0.0415(17) 0.0469(17) 0.0422(16) 0.0035(17) -0.0009(14) -0.0018(14)
C3 0.0421(17) 0.0433(14) 0.0383(15) 0.0013(18) 0.0036(14) 0.0015(14)
C4 0.056(2) 0.061(2) 0.0429(19) -0.0134(17) 0.0061(17) -0.0012(17)
C5 0.083(3) 0.065(2) 0.044(2) -0.013(2) 0.0033(19) -0.0067(18)
C6 0.086(3) 0.061(2) 0.043(2) 0.005(2) 0.017(2) 0.0038(18)
C7 0.053(2) 0.080(3) 0.057(2) -0.002(2) 0.0154(18) 0.010(2)
C8 0.050(2) 0.066(2) 0.0446(17) -0.0061(17) 0.0023(16) 0.0054(16)

loop_
_atom_type_symbol
_atom_type_description
_atom_type_scat_dispersion_real
_atom_type_scat_dispersion_imag
_atom_type_scat_source
C C 0.0033 0.0016 'International Tables Vol C Tables 4.2.6.8 and 6.1.1.4'
H H 0.0000 0.0000 'International Tables Vol C Tables 4.2.6.8 and 6.1.1.4'
N N 0.0061 0.0033 'International Tables Vol C Tables 4.2.6.8 and 6.1.1.4'
O O 0.0106 0.0060 'International Tables Vol C Tables 4.2.6.8 and 6.1.1.4'
S S 0.1246 0.1234 'International Tables Vol C Tables 4.2.6.8 and 6.1.1.4'

loop_
_geom_angle_atom_site_label_1
_geom_angle_atom_site_label_2
_geom_angle_atom_site_label_3
_geom_angle
C2 N1 N2 115.9(3)
C1 N2 N1 119.6(2)
C1 N2 H2 120.2
N1 N2 H2 120.2
C1 N3 H3A 120.0
C1 N3 H3B 120.0
H3A N3 H3B 120.0
H1A O1 H1B 109.4
N3 C1 N2 117.6(3)
N3 C1 S1 122.3(2)
N2 C1 S1 120.1(2)
N1 C2 C3 121.1(3)
N1 C2 H2A 119.5
C3 C2 H2A 119.5
C8 C3 C4 118.2(3)
C8 C3 C2 119.6(3)
C4 C3 C2 122.2(3)
C5 C4 C3 120.4(3)
C5 C4 H4 119.8
C3 C4 H4 119.8
C6 C5 C4 119.7(4)
C6 C5 H5 120.2
C4 C5 H5 120.2
C5 C6 C7 121.0(3)
C5 C6 H6 119.5
C7 C6 H6 119.5
C6 C7 C8 118.9(3)
C6 C7 H7 120.5
C8 C7 H7 120.5
C3 C8 C7 121.7(3)
C3 C8 H8 119.2
C7 C8 H8 119.2

loop_
_geom_bond_atom_site_label_1
_geom_bond_atom_site_label_2
_geom_bond_distance
N1 C2 1.270(3)
N1 N2 1.378(3)
N2 C1 1.327(3)
N2 H2 0.8600
N3 C1 1.310(4)
N3 H3A 0.8600
N3 H3B 0.8600
O1 H1A 0.8499
O1 H1B 0.8499
S1 C1 1.695(3)
C2 C3 1.457(4)
C2 H2A 0.9300
C3 C8 1.373(4)
C3 C4 1.382(4)
C4 C5 1.380(4)
C4 H4 0.9300
C5 C6 1.362(5)
C5 H5 0.9300
C6 C7 1.364(5)
C6 H6 0.9300
C7 C8 1.375(5)
C7 H7 0.9300
C8 H8 0.9300

loop_
_geom_hbond_atom_site_label_D
_geom_hbond_atom_site_label_H
_geom_hbond_atom_site_label_A
_geom_hbond_site_symmetry_A
_geom_hbond_distance_DH
_geom_hbond_distance_HA
_geom_hbond_distance_DA
_geom_hbond_angle_DHA
N3 H3A N1 . 0.86 2.26 2.613(4) 104.7
N2 H2 O1 4_566 0.86 1.95 2.805(3) 170.7
N3 H3B S1 4_456 0.86 2.57 3.423(3) 170.4
O1 H1A S1 . 0.85 2.45 3.276(2) 163.5
O1 H1B S1 4_566 0.85 2.44 3.284(2) 172.0

loop_
_cod_related_entry_id
_cod_related_entry_database
_cod_related_entry_code
1 ChemSpider 30655560
